data_2009019
loop_
_publ_author_name
'Thompson, Hugh W.'
'Lalancette, Roger A.'
'Brunskill, Andrew P. J.'

_publ_section_title
;
 (+)-3-Oxoandrosta-1,4-diene-17\b-carboxylic acid: catemeric hydrogen
 bonding in a steroidal keto acid
;
_journal_issue 10
_journal_name_full 'Acta Crystallographica Section C'
_journal_page_first 1680
_journal_page_last 1682
_journal_paper_doi 10.1107/S0108270199007519
_journal_volume 55
_journal_year 1999
_chemical_formula_moiety 'C20 H26 O3'
_chemical_formula_sum 'C20 H26 O3'
_chemical_formula_weight 314.41
_chemical_melting_point 554
_chemical_name_systematic
;
(+)-3-Oxoandrosta-1,4-diene-17\b-carboxylic Acid
;
_space_group_IT_number 4
_symmetry_cell_setting monoclinic
_symmetry_space_group_name_Hall 'P 2yb'
_symmetry_space_group_name_H-M 'P 1 21 1'
_audit_creation_method SHELXL-97
_cell_angle_alpha 90.00
_cell_angle_beta 91.900(10)
_cell_angle_gamma 90.00
_cell_formula_units_Z 2
_cell_length_a 6.5970(10)
_cell_length_b 11.4680(10)
_cell_length_c 11.1030(10)
_cell_measurement_reflns_used 30
_cell_measurement_temperature 293(2)
_cell_measurement_theta_max 14.40
_cell_measurement_theta_min 3.57
_cell_volume 839.53(17)
_computing_cell_refinement XSCANS
_computing_data_collection 'XSCANS (Siemens, 1996)'
_computing_data_reduction XSCANS
_computing_molecular_graphics SHELXL-97
_computing_publication_material SHELXL-97
_computing_structure_refinement 'SHELXL-97 (Sheldrick, 1997)'
_computing_structure_solution 'SHELXS97 (Sheldrick, 1997)'
_diffrn_ambient_temperature 293(2)
_diffrn_measured_fraction_theta_full 0.999
_diffrn_measured_fraction_theta_max 0.999
_diffrn_measurement_device 'Siemens P4'
_diffrn_measurement_method '2\q/\q scans'
_diffrn_radiation_monochromator graphite
_diffrn_radiation_source 'normal-focus sealed tube'
_diffrn_radiation_type MoK\a
_diffrn_radiation_wavelength 0.71073
_diffrn_reflns_av_R_equivalents 0.038
_diffrn_reflns_av_sigmaI/netI 0.072
_diffrn_reflns_limit_h_max 7
_diffrn_reflns_limit_h_min -7
_diffrn_reflns_limit_k_max 13
_diffrn_reflns_limit_k_min -13
_diffrn_reflns_limit_l_max 13
_diffrn_reflns_limit_l_min -1
_diffrn_reflns_number 3366
_diffrn_reflns_theta_full 25.00
_diffrn_reflns_theta_max 25.00
_diffrn_reflns_theta_min 2.55
_diffrn_standards_decay_% 'No decay. Variation < 2'
_diffrn_standards_interval_count 97
_diffrn_standards_number 3
_exptl_absorpt_coefficient_mu 0.082
_exptl_absorpt_correction_T_max 0.992
_exptl_absorpt_correction_T_min 0.960
_exptl_absorpt_correction_type numerical
_exptl_absorpt_process_details '(Sheldrick; 1997)'
_exptl_crystal_colour Colorless
_exptl_crystal_density_diffrn 1.244
_exptl_crystal_density_method 'not measured'
_exptl_crystal_description 'Rectangular plate'
_exptl_crystal_F_000 340
_exptl_crystal_size_max 0.58
_exptl_crystal_size_mid 0.46
_exptl_crystal_size_min 0.10
_refine_diff_density_max 0.12
_refine_diff_density_min -0.13
_refine_ls_abs_structure_details 'Flack, (1983).'
_refine_ls_abs_structure_Flack -1.1(17)
_refine_ls_extinction_method none
_refine_ls_goodness_of_fit_ref 1.02
_refine_ls_hydrogen_treatment mixed
_refine_ls_matrix_type full
_refine_ls_number_parameters 215
_refine_ls_number_reflns 2951
_refine_ls_number_restraints 1
_refine_ls_restrained_S_all 1.02
_refine_ls_R_factor_all 0.090
_refine_ls_R_factor_gt 0.050
_refine_ls_shift/su_max 0.00
_refine_ls_shift/su_mean 0.00
_refine_ls_structure_factor_coef Fsqd
_refine_ls_weighting_details 'calc w = 1/[\s^2^(Fo^2^)+(0.0301P)^2^] where P=(Fo^2^+2Fc^2^)/3'
_refine_ls_weighting_scheme calc
_refine_ls_wR_factor_ref 0.099
_reflns_number_gt 2007
_reflns_number_total 2951
_reflns_threshold_expression I>2\s(I)
_cod_data_source_file fg1554.cif
_cod_data_source_block I
_cod_depositor_comments
;
The following automatic conversions were performed:
'_symmetry_cell_setting' value 'Monoclinic' changed to 'monoclinic'
according to '/home/saulius/struct/CIF-dictionaries/cif_core.dic'
dictionary named 'cif_core.dic' version 2.4.1 from 2010-06-29.

Automatic conversion script
Id: cif_fix_enum 1527 2010-12-29 10:47:43Z saulius 

The following automatic conversions were performed:

'_symmetry_cell_setting' value 'Monoclinic' changed to 'monoclinic'
according to /home/saulius/struct/CIF-dictionaries/cif_core.dic
dictionary named 'cif_core.dic' version 2.4.1 from 2010-06-29.

Automatic conversion script
Id: cif_fix_values 1715 2011-07-08 13:25:40Z adriana 
;
_cod_original_cell_volume 839.5(2)
_cod_original_sg_symbol_H-M 'P 21'
_cod_database_code 2009019

loop_
_symmetry_equiv_pos_as_xyz
'x, y, z'
'-x, y+1/2, -z'

loop_
_atom_site_label
_atom_site_fract_x
_atom_site_fract_y
_atom_site_fract_z
_atom_site_U_iso_or_equiv
_atom_site_adp_type
_atom_site_calc_flag
_atom_site_refinement_flags
_atom_site_occupancy
_atom_site_disorder_assembly
_atom_site_disorder_group
_atom_site_type_symbol
O1 .4354(4) .1191(2) .4815(2) .0673(8) Uani d . 1 . . O
O2 1.0614(4) .3346(2) 1.4355(2) .0632(7) Uani d . 1 . . O
O3 1.0814(4) .1541(2) 1.3646(2) .0644(7) Uani d . 1 . . O
C1 .8455(5) .1613(3) .6896(2) .0433(8) Uani d . 1 . . C
C2 .7309(5) .1119(3) .6032(2) .0444(9) Uani d . 1 . . C
C3 .5427(5) .1658(3) .5615(3) .0446(8) Uani d . 1 . . C
C4 .4899(5) .2757(3) .6159(2) .0422(8) Uani d . 1 . . C
C5 .6023(4) .3253(3) .7044(2) .0367(8) Uani d . 1 . . C
C6 .5382(5) .4356(3) .7655(3) .0467(9) Uani d . 1 . . C
C7 .5232(5) .4157(3) .9007(3) .0452(8) Uani d . 1 . . C
C8 .7143(4) .3623(3) .9577(2) .0340(7) Uani d . 1 . . C
C9 .7730(5) .2494(3) .8913(2) .0344(7) Uani d . 1 . . C
C10 .7977(4) .2721(3) .7524(2) .0358(7) Uani d . 1 . . C
C11 .9525(5) .1863(3) .9510(2) .0418(8) Uani d . 1 . . C
C12 .9280(5) .1664(3) 1.0866(2) .0414(8) Uani d . 1 . . C
C13 .8854(4) .2806(2) 1.1504(2) .0330(7) Uani d . 1 . . C
C14 .6933(4) .3350(3) 1.0911(2) .0355(7) Uani d . 1 . . C
C15 .6365(5) .4329(3) 1.1782(2) .0433(8) Uani d . 1 . . C
C16 .6869(5) .3806(3) 1.3036(3) .0566(10) Uani d . 1 . . C
C17 .8173(5) .2710(3) 1.2831(3) .0422(8) Uani d . 1 . . C
C18 1.0719(4) .3603(3) 1.1463(3) .0401(8) Uani d . 1 . . C
C19 .9754(5) .3564(3) .7305(3) .0482(8) Uani d . 1 . . C
C20 .9957(5) .2589(3) 1.3703(3) .0469(9) Uani d . 1 . . C
H3 1.1805 .1515 1.4111 .074(13) Uiso calc R 1 . . H
H1A .9654 .1236 .7126 .039(5) Uiso calc R 1 . . H
H2A .7718 .0420 .5692 .039(5) Uiso calc R 1 . . H
H4A .3727 .3136 .5881 .039(5) Uiso calc R 1 . . H
H6A .4077 .4606 .7320 .052(3) Uiso calc R 1 . . H
H6B .6361 .4968 .7511 .052(3) Uiso calc R 1 . . H
H7A .4968 .4896 .9396 .052(3) Uiso calc R 1 . . H
H7B .4093 .3645 .9148 .052(3) Uiso calc R 1 . . H
H8A .8252 .4184 .9501 .025(3) Uiso calc R 1 . . H
H9A .6568 .1967 .8974 .025(3) Uiso calc R 1 . . H
H11A 1.0745 .2315 .9393 .052(3) Uiso calc R 1 . . H
H11B .9693 .1115 .9118 .052(3) Uiso calc R 1 . . H
H12A .8172 .1125 1.0986 .052(3) Uiso calc R 1 . . H
H12B 1.0510 .1318 1.1210 .052(3) Uiso calc R 1 . . H
H14A .5864 .2760 1.0957 .025(3) Uiso calc R 1 . . H
H15A .4936 .4522 1.1693 .052(3) Uiso calc R 1 . . H
H15B .7161 .5025 1.1646 .052(3) Uiso calc R 1 . . H
H16A .5633 .3598 1.3434 .052(3) Uiso calc R 1 . . H
H16B .7613 .4365 1.3535 .052(3) Uiso calc R 1 . . H
H17A .7310 .2019 1.2901 .025(3) Uiso calc R 1 . . H
H18A 1.0528 .4266 1.1975 .058(4) Uiso calc R 1 . . H
H18B 1.0894 .3862 1.0651 .058(4) Uiso calc R 1 . . H
H18C 1.1901 .3179 1.1738 .058(4) Uiso calc R 1 . . H
H19A .9588 .4259 .7773 .058(4) Uiso calc R 1 . . H
H19B .9767 .3763 .6465 .058(4) Uiso calc R 1 . . H
H19C 1.1011 .3193 .7539 .058(4) Uiso calc R 1 . . H

loop_
_atom_site_aniso_label
_atom_site_aniso_U_11
_atom_site_aniso_U_22
_atom_site_aniso_U_33
_atom_site_aniso_U_12
_atom_site_aniso_U_13
_atom_site_aniso_U_23
O1 .0772(19) .0664(18) .0565(15) .0066(15) -.0248(14) -.0186(14)
O2 .0812(18) .0633(16) .0441(13) -.0005(15) -.0152(12) -.0165(14)
O3 .0822(19) .0565(17) .0524(15) .0076(15) -.0288(14) -.0026(13)
C1 .044(2) .050(2) .0352(17) .0125(18) -.0012(15) -.0025(16)
C2 .060(2) .041(2) .0331(17) .0070(18) .0009(16) -.0083(15)
C3 .053(2) .050(2) .0301(16) -.0009(18) -.0023(16) .0002(16)
C4 .044(2) .047(2) .0345(17) .0088(18) -.0051(14) -.0015(17)
C5 .0426(19) .0371(19) .0303(16) .0020(16) .0018(15) .0043(15)
C6 .052(2) .046(2) .0413(19) .0132(19) -.0084(15) .0012(17)
C7 .0432(19) .049(2) .0428(19) .0126(17) -.0002(15) -.0032(17)
C8 .0367(17) .0322(18) .0330(15) -.0014(15) -.0010(13) .0013(14)
C9 .0361(17) .0337(18) .0332(16) -.0006(16) -.0040(13) .0015(14)
C10 .0356(17) .0397(19) .0318(16) .0032(16) -.0027(13) -.0055(15)
C11 .054(2) .036(2) .0355(17) .0129(17) -.0031(16) -.0063(15)
C12 .053(2) .0338(18) .0370(17) .0035(17) -.0093(15) .0016(15)
C13 .0384(18) .0314(18) .0290(16) -.0010(16) -.0010(14) -.0005(14)
C14 .0324(17) .0400(18) .0340(16) -.0052(15) .0008(13) -.0020(15)
C15 .0410(19) .052(2) .0372(18) .0048(18) .0056(14) -.0037(17)
C16 .060(2) .075(3) .0351(19) .006(2) .0085(16) -.0063(17)
C17 .048(2) .045(2) .0329(17) -.0079(18) .0027(14) .0028(17)
C18 .0357(18) .045(2) .0399(17) -.0029(17) .0023(14) -.0018(16)
C19 .047(2) .058(2) .0402(18) -.0032(19) .0043(14) -.0015(18)
C20 .063(2) .049(2) .0290(18) -.004(2) .0032(16) .0054(17)

loop_
_atom_type_symbol
_atom_type_description
_atom_type_scat_dispersion_real
_atom_type_scat_dispersion_imag
_atom_type_scat_source
C C 0.0033 0.0016 'International Tables Vol C Tables 4.2.6.8 and 6.1.1.4'
H H 0.0000 0.0000 'International Tables Vol C Tables 4.2.6.8 and 6.1.1.4'
O O 0.0106 0.0060 'International Tables Vol C Tables 4.2.6.8 and 6.1.1.4'

loop_
_geom_angle_atom_site_label_1
_geom_angle_atom_site_label_2
_geom_angle_atom_site_label_3
_geom_angle
_geom_angle_publ_flag
C2 C1 C10 125.3(3) ?
C1 C2 C3 120.7(3) ?
O1 C3 C4 122.4(3) ?
O1 C3 C2 120.5(3) ?
C4 C3 C2 117.0(3) ?
C5 C4 C3 122.8(3) ?
C4 C5 C6 122.1(3) ?
C4 C5 C10 122.3(3) ?
C6 C5 C10 115.6(3) ?
C5 C6 C7 110.2(3) ?
C8 C7 C6 113.0(3) ?
C7 C8 C14 112.7(2) ?
C7 C8 C9 110.9(2) ?
C14 C8 C9 108.9(2) ?
C11 C9 C8 113.2(2) ?
C11 C9 C10 113.6(2) ?
C8 C9 C10 111.4(2) ?
C1 C10 C5 111.9(2) ?
C1 C10 C19 106.6(3) ?
C5 C10 C19 109.6(3) ?
C1 C10 C9 110.4(2) ?
C5 C10 C9 107.3(2) ?
C19 C10 C9 111.1(2) ?
C9 C11 C12 113.1(3) ?
C13 C12 C11 110.8(2) ?
C12 C13 C18 109.8(3) ?
C12 C13 C14 108.2(2) ?
C18 C13 C14 113.3(2) ?
C12 C13 C17 116.3(2) ?
C18 C13 C17 109.1(2) ?
C14 C13 C17 100.0(2) ?
C8 C14 C15 119.6(3) ?
C8 C14 C13 113.5(2) ?
C15 C14 C13 104.0(2) ?
C14 C15 C16 103.5(2) ?
C15 C16 C17 106.8(3) ?
C20 C17 C16 114.1(3) ?
C20 C17 C13 111.8(3) ?
C16 C17 C13 105.1(3) ?
O2 C20 O3 122.4(3) ?
O2 C20 C17 125.4(3) y
O3 C20 C17 112.1(3) y

loop_
_geom_bond_atom_site_label_1
_geom_bond_atom_site_label_2
_geom_bond_site_symmetry_2
_geom_bond_distance
_geom_bond_publ_flag
O1 C3 . 1.239(3) y
O2 C20 . 1.202(4) y
O3 C20 . 1.331(4) y
C1 C2 . 1.328(4) ?
C1 C10 . 1.489(4) ?
C2 C3 . 1.449(4) ?
C3 C4 . 1.445(4) ?
C4 C5 . 1.339(4) ?
C5 C6 . 1.502(4) ?
C5 C10 . 1.507(4) ?
C6 C7 . 1.525(4) ?
C7 C8 . 1.520(4) ?
C8 C14 . 1.525(4) ?
C8 C9 . 1.545(4) ?
C9 C11 . 1.521(4) ?
C9 C10 . 1.577(4) ?
C10 C19 . 1.545(4) ?
C11 C12 . 1.536(4) ?
C12 C13 . 1.520(4) ?
C13 C18 . 1.534(4) ?
C13 C14 . 1.540(4) ?
C13 C17 . 1.559(4) ?
C14 C15 . 1.536(4) ?
C15 C16 . 1.543(4) ?
C16 C17 . 1.544(4) ?
C17 C20 . 1.505(4) ?

loop_
_geom_torsion_atom_site_label_1
_geom_torsion_atom_site_label_2
_geom_torsion_atom_site_label_3
_geom_torsion_atom_site_label_4
_geom_torsion
_geom_torsion_publ_flag
C10 C1 C2 C3 0.6(5) ?
C1 C2 C3 O1 -179.5(3) ?
C1 C2 C3 C4 1.4(4) ?
O1 C3 C4 C5 178.3(3) ?
C2 C3 C4 C5 -2.7(4) ?
C3 C4 C5 C6 -175.9(3) ?
C3 C4 C5 C10 1.9(5) ?
C4 C5 C6 C7 122.1(3) ?
C10 C5 C6 C7 -55.8(4) ?
C5 C6 C7 C8 52.3(4) ?
C6 C7 C8 C14 -176.2(3) ?
C6 C7 C8 C9 -53.8(4) ?
C7 C8 C9 C11 -174.9(3) ?
C14 C8 C9 C11 -50.4(3) ?
C7 C8 C9 C10 55.6(3) ?
C14 C8 C9 C10 -179.8(2) ?
C2 C1 C10 C5 -1.4(4) ?
C2 C1 C10 C19 -121.1(3) ?
C2 C1 C10 C9 118.0(3) ?
C4 C5 C10 C1 0.1(4) ?
C6 C5 C10 C1 178.1(3) ?
C4 C5 C10 C19 118.2(3) ?
C6 C5 C10 C19 -63.9(3) ?
C4 C5 C10 C9 -121.0(3) ?
C6 C5 C10 C9 56.9(3) ?
C11 C9 C10 C1 53.1(3) ?
C8 C9 C10 C1 -177.6(2) ?
C11 C9 C10 C5 175.2(3) ?
C8 C9 C10 C5 -55.5(3) ?
C11 C9 C10 C19 -65.0(3) ?
C8 C9 C10 C19 64.3(3) ?
C8 C9 C11 C12 50.8(4) ?
C10 C9 C11 C12 179.1(3) ?
C9 C11 C12 C13 -54.4(4) ?
C11 C12 C13 C18 -66.7(3) ?
C11 C12 C13 C14 57.4(3) ?
C11 C12 C13 C17 168.9(3) ?
C7 C8 C14 C15 -56.8(4) ?
C9 C8 C14 C15 179.7(3) ?
C7 C8 C14 C13 179.9(3) ?
C9 C8 C14 C13 56.4(3) ?
C12 C13 C14 C8 -60.9(3) ?
C18 C13 C14 C8 61.1(3) ?
C17 C13 C14 C8 177.0(3) ?
C12 C13 C14 C15 167.7(2) ?
C18 C13 C14 C15 -70.4(3) ?
C17 C13 C14 C15 45.5(3) ?
C8 C14 C15 C16 -165.2(3) ?
C13 C14 C15 C16 -37.4(3) ?
C14 C15 C16 C17 13.9(4) ?
C15 C16 C17 C20 137.0(3) ?
C15 C16 C17 C13 14.2(3) ?
C12 C13 C17 C20 83.3(3) ?
C18 C13 C17 C20 -41.4(4) ?
C14 C13 C17 C20 -160.5(3) ?
C12 C13 C17 C16 -152.4(3) ?
C18 C13 C17 C16 82.8(3) ?
C14 C13 C17 C16 -36.3(3) ?
C16 C17 C20 O2 -14.2(5) y
C13 C17 C20 O2 104.9(4) ?
C16 C17 C20 O3 168.3(3) ?
C13 C17 C20 O3 -72.6(3) ?

loop_
_cod_related_entry_id
_cod_related_entry_database
_cod_related_entry_code
1 ChemSpider 8980531
